data_4063955
loop_
_publ_author_name
'Ogasawara, Masamichi'
'Shintani, Minoru'
'Watanabe, Susumu'
'Sakamoto, Takeshi'
'Nakajima, Kiyohiko'
'Takahashi, Tamotsu'

_publ_section_title
;
 Preparation of Osmium \h5-Phospholide Complexes and Their Reactions with
 Acyl Electrophiles: C&#x2550;O Bond Cleavage and C&#x2212;C Bond
 Formation within the Metal Coordination Sphere
;
_journal_issue 6
_journal_name_full Organometallics
_journal_page_first 1487
_journal_paper_doi 10.1021/om101060n
_journal_volume 30
_journal_year 2011
_chemical_formula_moiety 'C36 H52 O2 Os P2 '
_chemical_formula_sum 'C36 H52 O2 Os P2'
_chemical_formula_weight 768.95
_space_group_IT_number 14
_symmetry_cell_setting monoclinic
_symmetry_Int_Tables_number 14
_symmetry_space_group_name_Hall '-P 2ybc'
_symmetry_space_group_name_H-M 'P 1 21/c 1'
_cell_angle_alpha 90.0000
_cell_angle_beta 102.9210(7)
_cell_angle_gamma 90.0000
_cell_formula_units_Z 4
_cell_length_a 10.7091(2)
_cell_length_b 25.2803(5)
_cell_length_c 12.6928(2)
_cell_measurement_reflns_used 29714
_cell_measurement_temperature 298.1
_cell_measurement_theta_max 27.5
_cell_measurement_theta_min 3.1
_cell_volume 3349.30(11)
_computing_cell_refinement PROCESS-AUTO
_computing_data_collection PROCESS-AUTO
_computing_data_reduction CrystalStructure
_computing_publication_material 'CrystalStructure 3.8'
_computing_structure_refinement SHELXL
_computing_structure_solution SIR2004
_diffrn_ambient_temperature 298
_diffrn_detector_area_resol_mean 6.85
_diffrn_measured_fraction_theta_full 0.999
_diffrn_measured_fraction_theta_max 0.999
_diffrn_measurement_device_type 'Rigaku SCXmini'
_diffrn_measurement_method \w
_diffrn_radiation_type 'Mo K\a'
_diffrn_radiation_wavelength 0.71075
_diffrn_reflns_av_R_equivalents 0.082
_diffrn_reflns_limit_h_max 13
_diffrn_reflns_limit_h_min -13
_diffrn_reflns_limit_k_max 32
_diffrn_reflns_limit_k_min -32
_diffrn_reflns_limit_l_max 16
_diffrn_reflns_limit_l_min -16
_diffrn_reflns_number 33784
_diffrn_reflns_theta_full 27.48
_diffrn_reflns_theta_max 27.48
_exptl_absorpt_coefficient_mu 3.931
_exptl_absorpt_correction_T_max 0.675
_exptl_absorpt_correction_T_min 0.346
_exptl_absorpt_correction_type numerical
_exptl_absorpt_process_details
;
    Higashi, T. (1999). Program for Absorption Correction.
    Rigaku Corporation, Tokyo, Japan.
;
_exptl_crystal_colour Colorless
_exptl_crystal_density_diffrn 1.525
_exptl_crystal_density_method 'not measured'
_exptl_crystal_description Prism
_exptl_crystal_F_000 1560.00
_exptl_crystal_size_max 0.50
_exptl_crystal_size_mid 0.10
_exptl_crystal_size_min 0.10
_refine_diff_density_max 1.77
_refine_diff_density_min -1.01
_refine_ls_extinction_method none
_refine_ls_goodness_of_fit_ref 1.074
_refine_ls_hydrogen_treatment mixed
_refine_ls_number_parameters 391
_refine_ls_number_reflns 7676
_refine_ls_R_factor_gt 0.0457
_refine_ls_shift/su_max 0.0000
_refine_ls_structure_factor_coef Fsqd
_refine_ls_weighting_details 'calc w=1/[\s^2^(Fo^2^)+(0.0353P)^2^+0.0000P] where P=(Fo^2^+2Fc^2^)/3'
_refine_ls_weighting_scheme calc
_refine_ls_wR_factor_ref 0.0962
_reflns_number_gt 5778
_reflns_number_total 7676
_reflns_threshold_expression F^2^>2.0\s(F^2^)
_cod_data_source_file om101060n_si_002.cif
_cod_data_source_block '_complex12_in_P21/c'
_cod_original_formula_sum 'C36 H52 O2 Os P2 '
_cod_database_code 4063955

loop_
_symmetry_equiv_pos_site_id
_symmetry_equiv_pos_as_xyz
1 +X,+Y,+Z
2 -X,1/2+Y,1/2-Z
3 -X,-Y,-Z
4 +X,1/2-Y,1/2+Z

loop_
_atom_site_label
_atom_site_type_symbol
_atom_site_fract_x
_atom_site_fract_y
_atom_site_fract_z
_atom_site_U_iso_or_equiv
_atom_site_adp_type
_atom_site_occupancy
_atom_site_symmetry_multiplicity
_atom_site_calc_flag
_atom_site_refinement_flags
Os(1) Os 0.636490(18) 0.124900(8) 0.230760(15) 0.03279(7) Uani 1.00 1 d .
P(1) P 0.62324(15) 0.18131(6) 0.05172(11) 0.0397(3) Uani 1.00 1 d .
P(2) P 0.74874(14) 0.09997(6) 0.41402(11) 0.0396(3) Uani 1.00 1 d .
O(1) O 0.6105(4) 0.21310(15) -0.0484(3) 0.0537(10) Uani 1.00 1 d .
O(2) O 0.6937(6) 0.0326(2) -0.1478(3) 0.0981(19) Uani 1.00 1 d .
C(1) C 0.6723(4) 0.11421(19) 0.0741(4) 0.0351(12) Uani 1.00 1 d .
C(2) C 0.7027(5) 0.0737(2) 0.0172(4) 0.0442(13) Uani 1.00 1 d .
C(3) C 0.7139(6) 0.0732(2) -0.0977(4) 0.0517(15) Uani 1.00 1 d .
C(4) C 0.7526(7) 0.1224(2) -0.1484(5) 0.0661(18) Uani 1.00 1 d .
C(5) C 0.4870(5) 0.17082(19) 0.1141(4) 0.0372(12) Uani 1.00 1 d .
C(6) C 0.5146(5) 0.1952(2) 0.2169(4) 0.0413(13) Uani 1.00 1 d .
C(7) C 0.6446(5) 0.2115(2) 0.2550(4) 0.0398(13) Uani 1.00 1 d .
C(8) C 0.7219(5) 0.1994(2) 0.1822(4) 0.0384(12) Uani 1.00 1 d .
C(9) C 0.3564(5) 0.1530(2) 0.0497(4) 0.0444(13) Uani 1.00 1 d .
C(10) C 0.3618(5) 0.1025(2) -0.0139(4) 0.0516(15) Uani 1.00 1 d .
C(11) C 0.2312(5) 0.0865(2) -0.0800(4) 0.0549(16) Uani 1.00 1 d .
C(12) C 0.1356(6) 0.0822(2) -0.0090(5) 0.0638(18) Uani 1.00 1 d .
C(13) C 0.1280(6) 0.1321(2) 0.0529(5) 0.0621(17) Uani 1.00 1 d .
C(14) C 0.2588(5) 0.1485(2) 0.1199(4) 0.0491(14) Uani 1.00 1 d .
C(15) C 0.8621(5) 0.2142(2) 0.1987(4) 0.0441(13) Uani 1.00 1 d .
C(16) C 0.8753(6) 0.2643(2) 0.1335(5) 0.0595(17) Uani 1.00 1 d .
C(17) C 1.0175(6) 0.2784(2) 0.1432(6) 0.075(2) Uani 1.00 1 d .
C(18) C 1.0896(7) 0.2821(3) 0.2595(6) 0.085(2) Uani 1.00 1 d .
C(19) C 1.0728(6) 0.2343(2) 0.3242(5) 0.071(2) Uani 1.00 1 d .
C(20) C 0.9314(5) 0.2218(2) 0.3156(4) 0.0553(16) Uani 1.00 1 d .
C(21) C 0.5773(4) 0.0915(2) 0.3814(4) 0.0351(11) Uani 1.00 1 d .
C(22) C 0.5375(5) 0.0569(2) 0.2921(4) 0.0329(11) Uani 1.00 1 d .
C(23) C 0.6400(4) 0.0379(2) 0.2485(4) 0.0341(11) Uani 1.00 1 d .
C(24) C 0.7625(4) 0.0574(2) 0.3044(4) 0.0346(11) Uani 1.00 1 d .
C(25) C 0.4849(5) 0.11395(19) 0.4446(4) 0.0386(12) Uani 1.00 1 d .
C(26) C 0.4488(5) 0.0699(2) 0.5144(5) 0.0575(17) Uani 1.00 1 d .
C(27) C 0.3532(7) 0.0896(2) 0.5792(6) 0.077(2) Uani 1.00 1 d .
C(28) C 0.4017(7) 0.1376(3) 0.6453(6) 0.082(2) Uani 1.00 1 d .
C(29) C 0.4362(8) 0.1800(2) 0.5744(7) 0.097(3) Uani 1.00 1 d .
C(30) C 0.5362(7) 0.1608(2) 0.5138(5) 0.072(2) Uani 1.00 1 d .
C(31) C 0.8867(4) 0.0371(2) 0.2825(4) 0.0360(12) Uani 1.00 1 d .
C(32) C 0.9189(4) -0.0168(2) 0.3353(4) 0.0421(13) Uani 1.00 1 d .
C(33) C 1.0433(4) -0.0402(2) 0.3153(5) 0.0505(15) Uani 1.00 1 d .
C(34) C 1.1544(5) -0.0027(2) 0.3522(4) 0.0512(15) Uani 1.00 1 d .
C(35) C 1.1240(5) 0.0505(2) 0.2981(5) 0.0555(16) Uani 1.00 1 d .
C(36) C 0.9998(5) 0.0742(2) 0.3190(5) 0.0525(15) Uani 1.00 1 d .
H(1) H 0.709(4) 0.0377(19) 0.047(3) 0.039(14) Uiso 1.00 1 d .
H(2) H 0.459(4) 0.2020(18) 0.251(3) 0.021(13) Uiso 1.00 1 d .
H(3) H 0.671(5) 0.227(2) 0.318(4) 0.051(17) Uiso 1.00 1 d .
H(4) H 0.450(4) 0.0474(17) 0.265(3) 0.027(13) Uiso 1.00 1 d .
H(5) H 0.619(3) 0.0102(16) 0.185(3) 0.020(11) Uiso 1.00 1 d .
H(6) H 0.7553 0.1153 -0.2221 0.079 Uiso 1.00 1 c R
H(7) H 0.8357 0.1335 -0.1092 0.079 Uiso 1.00 1 c R
H(8) H 0.6914 0.1499 -0.1463 0.079 Uiso 1.00 1 c R
H(9) H 0.3254 0.1809 -0.0035 0.053 Uiso 1.00 1 c R
H(10) H 0.4198 0.1075 -0.0618 0.062 Uiso 1.00 1 c R
H(11) H 0.3957 0.0741 0.0359 0.062 Uiso 1.00 1 c R
H(12) H 0.2017 0.1126 -0.1361 0.066 Uiso 1.00 1 c R
H(13) H 0.2377 0.0527 -0.1147 0.066 Uiso 1.00 1 c R
H(14) H 0.0517 0.0742 -0.0536 0.077 Uiso 1.00 1 c R
H(15) H 0.1602 0.0532 0.0415 0.077 Uiso 1.00 1 c R
H(16) H 0.0696 0.1269 0.1005 0.074 Uiso 1.00 1 c R
H(17) H 0.0940 0.1603 0.0028 0.074 Uiso 1.00 1 c R
H(18) H 0.2514 0.1823 0.1542 0.059 Uiso 1.00 1 c R
H(19) H 0.2880 0.1225 0.1763 0.059 Uiso 1.00 1 c R
H(20) H 0.9052 0.1854 0.1692 0.053 Uiso 1.00 1 c R
H(21) H 0.8322 0.2935 0.1600 0.071 Uiso 1.00 1 c R
H(22) H 0.8343 0.2586 0.0581 0.071 Uiso 1.00 1 c R
H(23) H 1.0571 0.2516 0.1067 0.089 Uiso 1.00 1 c R
H(24) H 1.0233 0.3119 0.1076 0.089 Uiso 1.00 1 c R
H(25) H 1.1800 0.2868 0.2617 0.102 Uiso 1.00 1 c R
H(26) H 1.0602 0.3130 0.2922 0.102 Uiso 1.00 1 c R
H(27) H 1.1143 0.2402 0.3993 0.085 Uiso 1.00 1 c R
H(28) H 1.1138 0.2042 0.2985 0.085 Uiso 1.00 1 c R
H(29) H 0.9238 0.1899 0.3562 0.066 Uiso 1.00 1 c R
H(30) H 0.8919 0.2506 0.3469 0.066 Uiso 1.00 1 c R
H(31) H 0.4071 0.1251 0.3929 0.046 Uiso 1.00 1 c R
H(32) H 0.5253 0.0570 0.5637 0.069 Uiso 1.00 1 c R
H(33) H 0.4112 0.0407 0.4685 0.069 Uiso 1.00 1 c R
H(34) H 0.2726 0.0981 0.5298 0.092 Uiso 1.00 1 c R
H(35) H 0.3371 0.0617 0.6268 0.092 Uiso 1.00 1 c R
H(36) H 0.3362 0.1507 0.6806 0.098 Uiso 1.00 1 c R
H(37) H 0.4765 0.1283 0.7008 0.098 Uiso 1.00 1 c R
H(38) H 0.4697 0.2104 0.6183 0.116 Uiso 1.00 1 c R
H(39) H 0.3598 0.1911 0.5225 0.116 Uiso 1.00 1 c R
H(40) H 0.5566 0.1891 0.4688 0.086 Uiso 1.00 1 c R
H(41) H 0.6142 0.1510 0.5652 0.086 Uiso 1.00 1 c R
H(42) H 0.8742 0.0324 0.2042 0.043 Uiso 1.00 1 c R
H(43) H 0.8491 -0.0410 0.3075 0.051 Uiso 1.00 1 c R
H(44) H 0.9263 -0.0134 0.4125 0.051 Uiso 1.00 1 c R
H(45) H 1.0613 -0.0734 0.3540 0.061 Uiso 1.00 1 c R
H(46) H 1.0333 -0.0474 0.2388 0.061 Uiso 1.00 1 c R
H(47) H 1.2308 -0.0173 0.3342 0.061 Uiso 1.00 1 c R
H(48) H 1.1708 0.0015 0.4301 0.061 Uiso 1.00 1 c R
H(49) H 1.1158 0.0465 0.2208 0.067 Uiso 1.00 1 c R
H(50) H 1.1944 0.0746 0.3249 0.067 Uiso 1.00 1 c R
H(51) H 1.0108 0.0813 0.3956 0.063 Uiso 1.00 1 c R
H(52) H 0.9823 0.1075 0.2806 0.063 Uiso 1.00 1 c R

loop_
_atom_site_aniso_label
_atom_site_aniso_U_11
_atom_site_aniso_U_22
_atom_site_aniso_U_33
_atom_site_aniso_U_12
_atom_site_aniso_U_13
_atom_site_aniso_U_23
Os(1) 0.03958(12) 0.03059(12) 0.02940(11) 0.00117(10) 0.01027(9) 0.00029(9)
P(1) 0.0568(8) 0.0326(7) 0.0322(7) 0.0050(6) 0.0156(7) 0.0020(6)
P(2) 0.0413(7) 0.0464(8) 0.0315(7) -0.0010(6) 0.0087(6) 0.0022(6)
O(1) 0.080(2) 0.045(2) 0.041(2) 0.006(2) 0.023(2) 0.0124(19)
O(2) 0.182(6) 0.060(3) 0.062(3) 0.006(3) 0.048(3) -0.022(2)
C(1) 0.041(2) 0.037(3) 0.030(2) 0.004(2) 0.014(2) -0.000(2)
C(2) 0.055(3) 0.039(3) 0.037(3) 0.008(2) 0.008(2) -0.002(2)
C(3) 0.066(3) 0.053(3) 0.042(3) 0.013(3) 0.024(3) -0.008(3)
C(4) 0.088(4) 0.067(4) 0.053(3) 0.018(3) 0.037(3) 0.010(3)
C(5) 0.050(3) 0.027(2) 0.035(2) 0.009(2) 0.011(2) 0.004(2)
C(6) 0.050(3) 0.034(3) 0.043(3) 0.007(2) 0.017(3) 0.006(2)
C(7) 0.051(3) 0.034(3) 0.039(3) -0.003(2) 0.018(3) 0.001(2)
C(8) 0.053(3) 0.030(2) 0.037(3) -0.005(2) 0.019(2) 0.001(2)
C(9) 0.045(3) 0.047(3) 0.040(3) 0.016(2) 0.006(2) 0.005(2)
C(10) 0.052(3) 0.054(3) 0.047(3) 0.013(3) 0.006(3) -0.002(3)
C(11) 0.054(3) 0.052(3) 0.052(3) 0.013(3) -0.003(3) -0.014(3)
C(12) 0.055(3) 0.066(4) 0.065(4) -0.006(3) 0.003(3) -0.005(3)
C(13) 0.057(3) 0.076(4) 0.055(4) 0.011(3) 0.016(3) -0.003(3)
C(14) 0.043(3) 0.058(3) 0.049(3) 0.000(2) 0.017(2) -0.008(3)
C(15) 0.057(3) 0.036(3) 0.046(3) -0.002(2) 0.025(3) -0.002(2)
C(16) 0.079(4) 0.044(3) 0.063(4) -0.015(3) 0.031(3) 0.001(3)
C(17) 0.086(5) 0.059(4) 0.089(5) -0.028(3) 0.041(4) 0.001(4)
C(18) 0.082(5) 0.078(5) 0.104(6) -0.041(4) 0.037(5) -0.024(5)
C(19) 0.063(4) 0.086(5) 0.066(4) -0.024(4) 0.018(3) -0.017(4)
C(20) 0.055(3) 0.061(4) 0.051(3) -0.016(3) 0.014(3) -0.009(3)
C(21) 0.040(2) 0.035(2) 0.035(2) 0.001(2) 0.017(2) 0.007(2)
C(22) 0.036(2) 0.029(2) 0.035(3) -0.002(2) 0.012(2) 0.005(2)
C(23) 0.043(3) 0.027(2) 0.034(2) -0.001(2) 0.012(2) 0.005(2)
C(24) 0.039(2) 0.034(2) 0.032(2) 0.007(2) 0.010(2) 0.009(2)
C(25) 0.041(2) 0.032(3) 0.044(3) 0.002(2) 0.013(2) -0.001(2)
C(26) 0.064(3) 0.036(3) 0.087(4) 0.000(2) 0.048(3) 0.008(3)
C(27) 0.081(4) 0.066(5) 0.103(6) -0.007(4) 0.062(4) 0.003(4)
C(28) 0.084(5) 0.103(6) 0.073(5) -0.006(4) 0.051(4) -0.022(4)
C(29) 0.137(7) 0.055(4) 0.130(7) -0.023(4) 0.096(6) -0.040(4)
C(30) 0.092(5) 0.065(4) 0.075(4) -0.032(4) 0.055(4) -0.021(3)
C(31) 0.030(2) 0.049(3) 0.030(2) 0.004(2) 0.007(2) 0.004(2)
C(32) 0.039(2) 0.045(3) 0.043(3) 0.005(2) 0.010(2) -0.000(2)
C(33) 0.041(3) 0.058(3) 0.051(3) 0.013(2) 0.005(2) 0.004(3)
C(34) 0.038(3) 0.069(4) 0.048(3) 0.015(3) 0.013(2) 0.003(3)
C(35) 0.036(3) 0.076(4) 0.057(4) -0.001(3) 0.016(3) 0.003(3)
C(36) 0.052(3) 0.039(3) 0.069(4) -0.007(2) 0.019(3) 0.008(3)

loop_
_atom_type_symbol
_atom_type_description
_atom_type_scat_dispersion_real
_atom_type_scat_dispersion_imag
_atom_type_scat_source
C C 0.003 0.002
;
International Tables for Crystallography
(1992, Vol. C, Tables 4.2.6.8 and 6.1.1.4)
;
H H 0.000 0.000
;
International Tables for Crystallography
(1992, Vol. C, Table 6.1.1.4)
;
O O 0.011 0.006
;
International Tables for Crystallography
(1992, Vol. C, Tables 4.2.6.8 and 6.1.1.4)
;
P P 0.102 0.094
;
International Tables for Crystallography
(1992, Vol. C, Tables 4.2.6.8 and 6.1.1.4)
;
Os Os -1.216 7.603
;
International Tables for Crystallography
(1992, Vol. C, Tables 4.2.6.8 and 6.1.1.4)
;

loop_
_geom_angle_atom_site_label_1
_geom_angle_atom_site_label_2
_geom_angle_atom_site_label_3
_geom_angle
_geom_angle_publ_flag
P(1) Os(1) P(2) 150.49(4) yes
P(1) Os(1) C(1) 41.84(13) yes
P(1) Os(1) C(5) 42.73(15) yes
P(1) Os(1) C(6) 65.09(17) yes
P(1) Os(1) C(7) 65.22(15) yes
P(1) Os(1) C(8) 42.35(12) yes
P(1) Os(1) C(21) 158.94(12) yes
P(1) Os(1) C(22) 140.06(12) yes
P(1) Os(1) C(23) 128.11(14) yes
P(1) Os(1) C(24) 132.49(14) yes
P(2) Os(1) C(1) 134.64(13) yes
P(2) Os(1) C(5) 152.26(14) yes
P(2) Os(1) C(6) 116.26(15) yes
P(2) Os(1) C(7) 97.28(14) yes
P(2) Os(1) C(8) 109.50(12) yes
P(2) Os(1) C(21) 44.41(12) yes
P(2) Os(1) C(22) 69.13(12) yes
P(2) Os(1) C(23) 69.73(12) yes
P(2) Os(1) C(24) 44.57(13) yes
C(1) Os(1) C(5) 72.55(19) yes
C(1) Os(1) C(6) 104.9(2) yes
C(1) Os(1) C(7) 104.3(2) yes
C(1) Os(1) C(8) 71.27(19) yes
C(1) Os(1) C(21) 150.50(18) yes
C(1) Os(1) C(22) 115.12(18) yes
C(1) Os(1) C(23) 88.07(19) yes
C(1) Os(1) C(24) 94.33(18) yes
C(5) Os(1) C(6) 37.13(19) yes
C(5) Os(1) C(7) 65.16(18) yes
C(5) Os(1) C(8) 70.03(18) yes
C(5) Os(1) C(21) 116.66(19) yes
C(5) Os(1) C(22) 107.58(18) yes
C(5) Os(1) C(23) 125.11(17) yes
C(5) Os(1) C(24) 160.19(17) yes
C(6) Os(1) C(7) 37.9(2) yes
C(6) Os(1) C(8) 64.4(2) yes
C(6) Os(1) C(21) 95.4(2) yes
C(6) Os(1) C(22) 109.3(2) yes
C(6) Os(1) C(23) 144.3(2) yes
C(6) Os(1) C(24) 160.5(2) yes
C(7) Os(1) C(8) 36.8(2) yes
C(7) Os(1) C(21) 104.9(2) yes
C(7) Os(1) C(22) 135.7(2) yes
C(7) Os(1) C(23) 166.48(19) yes
C(7) Os(1) C(24) 133.90(18) yes
C(8) Os(1) C(21) 137.85(18) yes
C(8) Os(1) C(22) 172.6(2) yes
C(8) Os(1) C(23) 150.0(2) yes
C(8) Os(1) C(24) 120.61(18) yes
C(21) Os(1) C(22) 36.32(17) yes
C(21) Os(1) C(23) 63.41(19) yes
C(21) Os(1) C(24) 68.12(19) yes
C(22) Os(1) C(23) 37.1(2) yes
C(22) Os(1) C(24) 63.93(19) yes
C(23) Os(1) C(24) 37.48(17) yes
Os(1) P(1) O(1) 177.77(19) yes
Os(1) P(1) C(1) 52.77(17) yes
Os(1) P(1) C(5) 56.44(15) yes
Os(1) P(1) C(8) 56.32(17) yes
O(1) P(1) C(1) 128.3(2) yes
O(1) P(1) C(5) 121.3(2) yes
O(1) P(1) C(8) 124.7(2) yes
C(1) P(1) C(5) 91.6(2) yes
C(1) P(1) C(8) 90.2(2) yes
C(5) P(1) C(8) 89.9(2) yes
Os(1) P(2) C(21) 63.50(16) yes
Os(1) P(2) C(24) 61.67(15) yes
C(21) P(2) C(24) 90.4(2) yes
Os(1) C(1) P(1) 85.4(2) yes
Os(1) C(1) C(2) 136.1(4) yes
P(1) C(1) C(2) 138.1(4) yes
C(1) C(2) C(3) 128.2(5) yes
O(2) C(3) C(2) 118.8(6) yes
O(2) C(3) C(4) 121.0(6) yes
C(2) C(3) C(4) 120.2(5) yes
Os(1) C(5) P(1) 80.83(19) yes
Os(1) C(5) C(6) 69.3(2) yes
Os(1) C(5) C(9) 129.5(3) yes
P(1) C(5) C(6) 108.3(3) yes
P(1) C(5) C(9) 122.4(3) yes
C(6) C(5) C(9) 127.0(5) yes
Os(1) C(6) C(5) 73.6(3) yes
Os(1) C(6) C(7) 71.8(3) yes
C(5) C(6) C(7) 115.2(5) yes
Os(1) C(7) C(6) 70.3(3) yes
Os(1) C(7) C(8) 72.7(3) yes
C(6) C(7) C(8) 112.8(4) yes
Os(1) C(8) P(1) 81.33(19) yes
Os(1) C(8) C(7) 70.4(3) yes
Os(1) C(8) C(15) 128.5(3) yes
P(1) C(8) C(7) 110.3(3) yes
P(1) C(8) C(15) 123.1(4) yes
C(7) C(8) C(15) 124.4(4) yes
C(5) C(9) C(10) 113.2(4) yes
C(5) C(9) C(14) 112.1(4) yes
C(10) C(9) C(14) 111.1(4) yes
C(9) C(10) C(11) 112.2(4) yes
C(10) C(11) C(12) 110.7(5) yes
C(11) C(12) C(13) 112.0(5) yes
C(12) C(13) C(14) 111.7(5) yes
C(9) C(14) C(13) 111.1(4) yes
C(8) C(15) C(16) 109.7(4) yes
C(8) C(15) C(20) 114.8(5) yes
C(16) C(15) C(20) 109.8(4) yes
C(15) C(16) C(17) 110.8(4) yes
C(16) C(17) C(18) 111.9(6) yes
C(17) C(18) C(19) 112.9(6) yes
C(18) C(19) C(20) 111.5(5) yes
C(15) C(20) C(19) 110.9(5) yes
Os(1) C(21) P(2) 72.09(19) yes
Os(1) C(21) C(22) 69.7(3) yes
Os(1) C(21) C(25) 129.4(3) yes
P(2) C(21) C(22) 111.4(4) yes
P(2) C(21) C(25) 125.9(3) yes
C(22) C(21) C(25) 122.5(4) yes
Os(1) C(22) C(21) 74.0(3) yes
Os(1) C(22) C(23) 70.0(3) yes
C(21) C(22) C(23) 113.5(4) yes
Os(1) C(23) C(22) 72.9(2) yes
Os(1) C(23) C(24) 72.7(2) yes
C(22) C(23) C(24) 113.2(4) yes
Os(1) C(24) P(2) 73.76(18) yes
Os(1) C(24) C(23) 69.9(2) yes
Os(1) C(24) C(31) 130.9(3) yes
P(2) C(24) C(23) 111.5(3) yes
P(2) C(24) C(31) 125.2(3) yes
C(23) C(24) C(31) 122.7(4) yes
C(21) C(25) C(26) 108.3(4) yes
C(21) C(25) C(30) 114.0(5) yes
C(26) C(25) C(30) 110.1(5) yes
C(25) C(26) C(27) 111.1(5) yes
C(26) C(27) C(28) 112.0(6) yes
C(27) C(28) C(29) 110.1(6) yes
C(28) C(29) C(30) 111.7(6) yes
C(25) C(30) C(29) 109.8(5) yes
C(24) C(31) C(32) 110.2(4) yes
C(24) C(31) C(36) 114.2(4) yes
C(32) C(31) C(36) 109.3(3) yes
C(31) C(32) C(33) 113.1(4) yes
C(32) C(33) C(34) 111.1(4) yes
C(33) C(34) C(35) 110.0(4) yes
C(34) C(35) C(36) 112.0(5) yes
C(31) C(36) C(35) 111.7(4) yes
C(1) C(2) H(1) 121(3) no
C(3) C(2) H(1) 111(3) no
C(3) C(4) H(6) 109.5 no
C(3) C(4) H(7) 109.5 no
C(3) C(4) H(8) 109.5 no
H(6) C(4) H(7) 109.5 no
H(6) C(4) H(8) 109.5 no
H(7) C(4) H(8) 109.5 no
Os(1) C(6) H(2) 128(3) no
C(5) C(6) H(2) 123(2) no
C(7) C(6) H(2) 122(2) no
Os(1) C(7) H(3) 125(3) no
C(6) C(7) H(3) 122(3) no
C(8) C(7) H(3) 125(3) no
C(5) C(9) H(9) 106.6 no
C(10) C(9) H(9) 106.6 no
C(14) C(9) H(9) 106.6 no
C(9) C(10) H(10) 109.2 no
C(9) C(10) H(11) 109.2 no
C(11) C(10) H(10) 109.2 no
C(11) C(10) H(11) 109.2 no
H(10) C(10) H(11) 107.9 no
C(10) C(11) H(12) 109.5 no
C(10) C(11) H(13) 109.5 no
C(12) C(11) H(12) 109.5 no
C(12) C(11) H(13) 109.5 no
H(12) C(11) H(13) 108.1 no
C(11) C(12) H(14) 109.2 no
C(11) C(12) H(15) 109.2 no
C(13) C(12) H(14) 109.2 no
C(13) C(12) H(15) 109.2 no
H(14) C(12) H(15) 107.9 no
C(12) C(13) H(16) 109.3 no
C(12) C(13) H(17) 109.3 no
C(14) C(13) H(16) 109.3 no
C(14) C(13) H(17) 109.3 no
H(16) C(13) H(17) 107.9 no
C(9) C(14) H(18) 109.4 no
C(9) C(14) H(19) 109.4 no
C(13) C(14) H(18) 109.4 no
C(13) C(14) H(19) 109.4 no
H(18) C(14) H(19) 108.0 no
C(8) C(15) H(20) 107.4 no
C(16) C(15) H(20) 107.4 no
C(20) C(15) H(20) 107.4 no
C(15) C(16) H(21) 109.5 no
C(15) C(16) H(22) 109.5 no
C(17) C(16) H(21) 109.5 no
C(17) C(16) H(22) 109.5 no
H(21) C(16) H(22) 108.1 no
C(16) C(17) H(23) 109.2 no
C(16) C(17) H(24) 109.2 no
C(18) C(17) H(23) 109.2 no
C(18) C(17) H(24) 109.2 no
H(23) C(17) H(24) 107.9 no
C(17) C(18) H(25) 109.0 no
C(17) C(18) H(26) 109.0 no
C(19) C(18) H(25) 109.0 no
C(19) C(18) H(26) 109.0 no
H(25) C(18) H(26) 107.8 no
C(18) C(19) H(27) 109.3 no
C(18) C(19) H(28) 109.3 no
C(20) C(19) H(27) 109.3 no
C(20) C(19) H(28) 109.3 no
H(27) C(19) H(28) 108.0 no
C(15) C(20) H(29) 109.5 no
C(15) C(20) H(30) 109.5 no
C(19) C(20) H(29) 109.5 no
C(19) C(20) H(30) 109.5 no
H(29) C(20) H(30) 108.0 no
Os(1) C(22) H(4) 125(2) no
C(21) C(22) H(4) 123(3) no
C(23) C(22) H(4) 124(2) no
Os(1) C(23) H(5) 126(2) no
C(22) C(23) H(5) 118(2) no
C(24) C(23) H(5) 128(2) no
C(21) C(25) H(31) 108.1 no
C(26) C(25) H(31) 108.1 no
C(30) C(25) H(31) 108.1 no
C(25) C(26) H(32) 109.4 no
C(25) C(26) H(33) 109.4 no
C(27) C(26) H(32) 109.4 no
C(27) C(26) H(33) 109.4 no
H(32) C(26) H(33) 108.0 no
C(26) C(27) H(34) 109.2 no
C(26) C(27) H(35) 109.2 no
C(28) C(27) H(34) 109.2 no
C(28) C(27) H(35) 109.2 no
H(34) C(27) H(35) 107.9 no
C(27) C(28) H(36) 109.6 no
C(27) C(28) H(37) 109.6 no
C(29) C(28) H(36) 109.6 no
C(29) C(28) H(37) 109.6 no
H(36) C(28) H(37) 108.2 no
C(28) C(29) H(38) 109.3 no
C(28) C(29) H(39) 109.3 no
C(30) C(29) H(38) 109.3 no
C(30) C(29) H(39) 109.3 no
H(38) C(29) H(39) 107.9 no
C(25) C(30) H(40) 109.7 no
C(25) C(30) H(41) 109.7 no
C(29) C(30) H(40) 109.7 no
C(29) C(30) H(41) 109.7 no
H(40) C(30) H(41) 108.2 no
C(24) C(31) H(42) 107.6 no
C(32) C(31) H(42) 107.6 no
C(36) C(31) H(42) 107.6 no
C(31) C(32) H(43) 108.9 no
C(31) C(32) H(44) 109.0 no
C(33) C(32) H(43) 109.0 no
C(33) C(32) H(44) 108.9 no
H(43) C(32) H(44) 107.8 no
C(32) C(33) H(45) 109.4 no
C(32) C(33) H(46) 109.4 no
C(34) C(33) H(45) 109.4 no
C(34) C(33) H(46) 109.4 no
H(45) C(33) H(46) 108.0 no
C(33) C(34) H(47) 109.7 no
C(33) C(34) H(48) 109.7 no
C(35) C(34) H(47) 109.7 no
C(35) C(34) H(48) 109.7 no
H(47) C(34) H(48) 108.2 no
C(34) C(35) H(49) 109.2 no
C(34) C(35) H(50) 109.2 no
C(36) C(35) H(49) 109.2 no
C(36) C(35) H(50) 109.2 no
H(49) C(35) H(50) 107.9 no
C(31) C(36) H(51) 109.3 no
C(31) C(36) H(52) 109.3 no
C(35) C(36) H(51) 109.3 no
C(35) C(36) H(52) 109.3 no
H(51) C(36) H(52) 107.9 no

loop_
_geom_bond_atom_site_label_1
_geom_bond_atom_site_label_2
_geom_bond_distance
_geom_bond_publ_flag
Os(1) P(1) 2.6597(14) yes
Os(1) P(2) 2.4500(13) yes
Os(1) C(1) 2.125(5) yes
Os(1) C(5) 2.245(4) yes
Os(1) C(6) 2.189(5) yes
Os(1) C(7) 2.209(5) yes
Os(1) C(8) 2.239(5) yes
Os(1) C(21) 2.304(5) yes
Os(1) C(22) 2.248(5) yes
Os(1) C(23) 2.209(5) yes
Os(1) C(24) 2.246(4) yes
P(1) O(1) 1.484(4) yes
P(1) C(1) 1.780(5) yes
P(1) C(5) 1.828(6) yes
P(1) C(8) 1.812(5) yes
P(2) C(21) 1.802(5) yes
P(2) C(24) 1.791(5) yes
O(2) C(3) 1.199(8) yes
C(1) C(2) 1.335(8) yes
C(2) C(3) 1.490(8) yes
C(3) C(4) 1.502(9) yes
C(5) C(6) 1.413(7) yes
C(5) C(9) 1.523(6) yes
C(6) C(7) 1.429(8) yes
C(7) C(8) 1.405(8) yes
C(8) C(15) 1.516(7) yes
C(9) C(10) 1.519(8) yes
C(9) C(14) 1.522(8) yes
C(10) C(11) 1.516(7) yes
C(11) C(12) 1.512(9) yes
C(12) C(13) 1.499(9) yes
C(13) C(14) 1.524(7) yes
C(15) C(16) 1.536(8) yes
C(15) C(20) 1.515(7) yes
C(16) C(17) 1.543(9) yes
C(17) C(18) 1.507(10) yes
C(18) C(19) 1.496(11) yes
C(19) C(20) 1.526(9) yes
C(21) C(22) 1.420(6) yes
C(21) C(25) 1.517(8) yes
C(22) C(23) 1.418(8) yes
C(23) C(24) 1.432(6) yes
C(24) C(31) 1.508(7) yes
C(25) C(26) 1.526(8) yes
C(25) C(30) 1.504(8) yes
C(26) C(27) 1.534(11) yes
C(27) C(28) 1.501(10) yes
C(28) C(29) 1.498(11) yes
C(29) C(30) 1.530(12) yes
C(31) C(32) 1.524(7) yes
C(31) C(36) 1.520(7) yes
C(32) C(33) 1.530(8) yes
C(33) C(34) 1.510(7) yes
C(34) C(35) 1.512(8) yes
C(35) C(36) 1.535(8) yes
C(2) H(1) 0.98(5) no
C(4) H(6) 0.960 no
C(4) H(7) 0.960 no
C(4) H(8) 0.960 no
C(6) H(2) 0.83(5) no
C(7) H(3) 0.89(5) no
C(9) H(9) 0.980 no
C(10) H(10) 0.970 no
C(10) H(11) 0.970 no
C(11) H(12) 0.970 no
C(11) H(13) 0.970 no
C(12) H(14) 0.970 no
C(12) H(15) 0.970 no
C(13) H(16) 0.970 no
C(13) H(17) 0.970 no
C(14) H(18) 0.970 no
C(14) H(19) 0.970 no
C(15) H(20) 0.980 no
C(16) H(21) 0.970 no
C(16) H(22) 0.970 no
C(17) H(23) 0.970 no
C(17) H(24) 0.970 no
C(18) H(25) 0.970 no
C(18) H(26) 0.970 no
C(19) H(27) 0.970 no
C(19) H(28) 0.970 no
C(20) H(29) 0.970 no
C(20) H(30) 0.970 no
C(22) H(4) 0.95(4) no
C(23) H(5) 1.05(4) no
C(25) H(31) 0.980 no
C(26) H(32) 0.970 no
C(26) H(33) 0.970 no
C(27) H(34) 0.970 no
C(27) H(35) 0.970 no
C(28) H(36) 0.970 no
C(28) H(37) 0.970 no
C(29) H(38) 0.970 no
C(29) H(39) 0.970 no
C(30) H(40) 0.970 no
C(30) H(41) 0.970 no
C(31) H(42) 0.980 no
C(32) H(43) 0.970 no
C(32) H(44) 0.970 no
C(33) H(45) 0.970 no
C(33) H(46) 0.970 no
C(34) H(47) 0.970 no
C(34) H(48) 0.970 no
C(35) H(49) 0.970 no
C(35) H(50) 0.970 no
C(36) H(51) 0.970 no
C(36) H(52) 0.970 no

loop_
_geom_contact_atom_site_label_1
_geom_contact_atom_site_label_2
_geom_contact_distance
_geom_contact_site_symmetry_2
O(1) C(7) 3.225(7) 4_554
O(1) C(30) 3.420(8) 4_554
O(2) C(22) 3.547(7) 3_655
O(2) C(34) 3.441(8) 3_755
C(7) O(1) 3.225(7) 4_555
C(22) O(2) 3.547(7) 3_655
C(30) O(1) 3.420(8) 4_555
C(34) O(2) 3.441(8) 3_755
P(1) H(38) 3.395 4_554
P(1) H(40) 3.467 4_554
P(2) H(45) 3.253 3_756
P(2) H(48) 3.237 3_756
O(1) H(2) 3.45(4) 4_554
O(1) H(3) 2.46(5) 4_554
O(1) H(38) 3.452 4_554
O(1) H(40) 2.560 4_554
O(2) H(4) 2.77(4) 3_655
O(2) H(5) 3.45(4) 3_655
O(2) H(11) 3.291 3_655
O(2) H(15) 2.834 3_655
O(2) H(37) 3.599 1_554
O(2) H(46) 3.396 3_755
O(2) H(47) 2.695 3_755
O(2) H(49) 3.141 3_755
C(2) H(13) 3.435 3_655
C(3) H(14) 3.535 1_655
C(3) H(15) 3.478 3_655
C(3) H(37) 3.470 1_554
C(3) H(47) 3.486 3_755
C(4) H(14) 3.387 1_655
C(4) H(21) 3.477 4_554
C(4) H(30) 3.546 4_554
C(4) H(37) 3.146 1_554
C(4) H(46) 3.369 3_755
C(4) H(47) 3.585 3_755
C(5) H(38) 3.009 4_554
C(6) H(38) 2.686 4_554
C(7) H(38) 2.994 4_554
C(8) H(38) 3.488 4_554
C(11) H(1) 3.21(4) 3_655
C(11) H(5) 3.36(4) 3_655
C(11) H(26) 3.333 4_454
C(11) H(42) 3.464 3_655
C(11) H(43) 3.047 3_655
C(11) H(46) 3.241 3_655
C(12) H(1) 3.54(5) 3_655
C(12) H(7) 3.434 1_455
C(12) H(46) 3.193 3_655
C(12) H(49) 3.105 1_455
C(13) H(7) 3.339 1_455
C(13) H(20) 3.356 1_455
C(13) H(23) 3.224 1_455
C(13) H(26) 3.512 4_454
C(13) H(49) 3.061 1_455
C(14) H(23) 3.365 1_455
C(14) H(28) 3.333 1_455
C(14) H(49) 3.393 1_455
C(14) H(50) 3.397 1_455
C(15) H(16) 3.550 1_655
C(16) H(41) 3.475 4_554
C(17) H(18) 3.470 1_655
C(17) H(27) 3.509 4_554
C(18) H(9) 3.593 4_655
C(18) H(12) 3.094 4_655
C(18) H(17) 3.406 4_655
C(18) H(18) 3.492 1_655
C(18) H(36) 3.471 4_654
C(19) H(17) 3.475 4_655
C(19) H(18) 3.447 1_655
C(20) H(22) 3.498 4_555
C(22) H(32) 3.556 3_656
C(22) H(35) 3.351 3_656
C(23) H(13) 3.294 3_655
C(23) H(35) 2.955 3_656
C(24) H(35) 3.372 3_656
C(25) H(50) 3.296 1_455
C(26) H(32) 3.386 3_656
C(26) H(33) 3.156 3_656
C(26) H(48) 3.401 1_455
C(26) H(50) 3.208 1_455
C(27) H(43) 3.109 3_656
C(27) H(44) 3.581 3_656
C(27) H(48) 3.272 1_455
C(27) H(50) 3.317 1_455
C(30) H(21) 3.492 4_555
C(31) H(13) 3.194 3_655
C(32) H(12) 3.531 3_655
C(32) H(13) 3.062 3_655
C(32) H(34) 3.597 3_656
C(32) H(35) 3.102 3_656
C(32) H(44) 3.347 3_756
C(32) H(48) 3.350 3_756
C(33) H(6) 3.285 3_755
C(33) H(12) 3.570 3_655
C(33) H(13) 3.495 3_655
C(33) H(14) 3.361 3_655
C(34) H(6) 3.532 3_755
C(34) H(33) 3.022 1_655
C(34) H(34) 3.451 1_655
C(34) H(44) 3.314 3_756
C(35) H(15) 3.366 1_655
C(35) H(16) 3.116 1_655
C(35) H(19) 3.164 1_655
C(35) H(31) 3.544 1_655
C(35) H(33) 3.350 1_655
C(35) H(34) 3.247 1_655
C(36) H(16) 3.310 1_655
C(36) H(34) 3.545 1_655
H(1) C(11) 3.21(4) 3_655
H(1) C(12) 3.54(5) 3_655
H(1) H(11) 3.135 3_655
H(1) H(13) 2.464 3_655
H(1) H(15) 3.032 3_655
H(2) O(1) 3.45(4) 4_555
H(2) H(38) 2.795 4_554
H(3) O(1) 2.46(5) 4_555
H(3) H(8) 3.132 4_555
H(3) H(22) 3.173 4_555
H(3) H(38) 3.332 4_554
H(4) O(2) 2.77(4) 3_655
H(4) H(32) 3.391 3_656
H(4) H(47) 3.146 1_455
H(4) H(49) 3.501 1_455
H(4) H(50) 3.081 1_455
H(5) O(2) 3.45(4) 3_655
H(5) C(11) 3.36(4) 3_655
H(5) H(10) 3.347 3_655
H(5) H(11) 3.502 3_655
H(5) H(13) 2.509 3_655
H(5) H(35) 2.951 3_656
H(6) C(33) 3.285 3_755
H(6) C(34) 3.532 3_755
H(6) H(14) 3.563 1_655
H(6) H(21) 2.964 4_554
H(6) H(32) 3.554 1_554
H(6) H(37) 2.945 1_554
H(6) H(41) 2.926 1_554
H(6) H(45) 3.041 3_755
H(6) H(46) 2.886 3_755
H(6) H(47) 2.878 3_755
H(7) C(12) 3.434 1_655
H(7) C(13) 3.339 1_655
H(7) H(14) 2.715 1_655
H(7) H(16) 3.225 1_655
H(7) H(17) 2.892 1_655
H(7) H(21) 3.455 4_554
H(7) H(26) 3.243 4_554
H(7) H(30) 3.067 4_554
H(7) H(46) 3.232 3_755
H(8) H(3) 3.132 4_554
H(8) H(21) 3.468 4_554
H(8) H(30) 3.321 4_554
H(8) H(37) 2.713 1_554
H(8) H(41) 3.570 1_554
H(9) C(18) 3.593 4_454
H(9) H(25) 3.146 4_454
H(9) H(26) 3.395 4_454
H(9) H(27) 3.061 4_454
H(9) H(38) 3.356 4_554
H(9) H(39) 3.265 4_554
H(10) H(5) 3.347 3_655
H(10) H(36) 3.373 1_554
H(10) H(37) 3.247 1_554
H(11) O(2) 3.291 3_655
H(11) H(1) 3.135 3_655
H(11) H(5) 3.502 3_655
H(12) C(18) 3.094 4_454
H(12) C(32) 3.531 3_655
H(12) C(33) 3.570 3_655
H(12) H(25) 2.839 4_454
H(12) H(26) 2.458 4_454
H(12) H(36) 3.149 1_554
H(12) H(43) 2.788 3_655
H(12) H(46) 3.046 3_655
H(13) C(2) 3.435 3_655
H(13) C(23) 3.294 3_655
H(13) C(31) 3.194 3_655
H(13) C(32) 3.062 3_655
H(13) C(33) 3.495 3_655
H(13) H(1) 2.464 3_655
H(13) H(5) 2.509 3_655
H(13) H(42) 2.598 3_655
H(13) H(43) 2.433 3_655
H(13) H(46) 2.979 3_655
H(14) C(3) 3.535 1_455
H(14) C(4) 3.387 1_455
H(14) C(33) 3.361 3_655
H(14) H(6) 3.563 1_455
H(14) H(7) 2.715 1_455
H(14) H(26) 3.471 4_454
H(14) H(42) 3.496 3_655
H(14) H(46) 2.420 3_655
H(14) H(49) 3.468 1_455
H(15) O(2) 2.834 3_655
H(15) C(3) 3.478 3_655
H(15) C(35) 3.366 1_455
H(15) H(1) 3.032 3_655
H(15) H(49) 2.433 1_455
H(15) H(50) 3.575 1_455
H(16) C(15) 3.550 1_455
H(16) C(35) 3.116 1_455
H(16) C(36) 3.310 1_455
H(16) H(7) 3.225 1_455
H(16) H(20) 2.596 1_455
H(16) H(23) 3.156 1_455
H(16) H(28) 3.135 1_455
H(16) H(49) 2.525 1_455
H(16) H(50) 3.154 1_455
H(16) H(52) 2.701 1_455
H(17) C(18) 3.406 4_454
H(17) C(19) 3.475 4_454
H(17) H(7) 2.892 1_455
H(17) H(20) 3.297 1_455
H(17) H(23) 2.731 1_455
H(17) H(26) 2.702 4_454
H(17) H(27) 2.870 4_454
H(17) H(30) 3.430 4_454
H(18) C(17) 3.470 1_455
H(18) C(18) 3.492 1_455
H(18) C(19) 3.447 1_455
H(18) H(23) 2.684 1_455
H(18) H(25) 3.147 1_455
H(18) H(28) 2.653 1_455
H(19) C(35) 3.164 1_455
H(19) H(28) 3.383 1_455
H(19) H(49) 2.808 1_455
H(19) H(50) 2.623 1_455
H(20) C(13) 3.356 1_655
H(20) H(16) 2.596 1_655
H(20) H(17) 3.297 1_655
H(21) C(4) 3.477 4_555
H(21) C(30) 3.492 4_554
H(21) H(6) 2.964 4_555
H(21) H(7) 3.455 4_555
H(21) H(8) 3.468 4_555
H(21) H(40) 3.405 4_554
H(21) H(41) 2.760 4_554
H(21) H(45) 3.569 2_755
H(22) C(20) 3.498 4_554
H(22) H(3) 3.173 4_554
H(22) H(29) 3.207 4_554
H(22) H(30) 2.891 4_554
H(22) H(40) 3.221 4_554
H(22) H(41) 3.300 4_554
H(23) C(13) 3.224 1_655
H(23) C(14) 3.365 1_655
H(23) H(16) 3.156 1_655
H(23) H(17) 2.731 1_655
H(23) H(18) 2.684 1_655
H(23) H(27) 2.840 4_554
H(23) H(29) 3.508 4_554
H(23) H(30) 3.376 4_554
H(24) H(27) 3.289 4_554
H(24) H(29) 3.131 4_554
H(24) H(36) 3.405 4_654
H(24) H(45) 3.108 2_755
H(25) H(9) 3.146 4_655
H(25) H(12) 2.839 4_655
H(25) H(18) 3.147 1_655
H(25) H(36) 2.669 4_654
H(26) C(11) 3.333 4_655
H(26) C(13) 3.512 4_655
H(26) H(7) 3.243 4_555
H(26) H(9) 3.395 4_655
H(26) H(12) 2.458 4_655
H(26) H(14) 3.471 4_655
H(26) H(17) 2.702 4_655
H(26) H(45) 3.507 2_755
H(27) C(17) 3.509 4_555
H(27) H(9) 3.061 4_655
H(27) H(17) 2.870 4_655
H(27) H(23) 2.840 4_555
H(27) H(24) 3.289 4_555
H(27) H(39) 3.009 1_655
H(28) C(14) 3.333 1_655
H(28) H(16) 3.135 1_655
H(28) H(18) 2.653 1_655
H(28) H(19) 3.383 1_655
H(28) H(39) 3.433 1_655
H(29) H(22) 3.207 4_555
H(29) H(23) 3.508 4_555
H(29) H(24) 3.131 4_555
H(30) C(4) 3.546 4_555
H(30) H(7) 3.067 4_555
H(30) H(8) 3.321 4_555
H(30) H(17) 3.430 4_655
H(30) H(22) 2.891 4_555
H(30) H(23) 3.376 4_555
H(31) C(35) 3.544 1_455
H(31) H(50) 2.585 1_455
H(32) C(22) 3.556 3_656
H(32) C(26) 3.386 3_656
H(32) H(4) 3.391 3_656
H(32) H(6) 3.554 1_556
H(32) H(32) 3.289 3_656
H(32) H(33) 2.617 3_656
H(32) H(47) 2.828 3_756
H(32) H(48) 3.559 3_756
H(33) C(26) 3.156 3_656
H(33) C(34) 3.022 1_455
H(33) C(35) 3.350 1_455
H(33) H(32) 2.617 3_656
H(33) H(33) 2.795 3_656
H(33) H(47) 2.704 1_455
H(33) H(48) 2.699 1_455
H(33) H(50) 2.749 1_455
H(34) C(32) 3.597 3_656
H(34) C(34) 3.451 1_455
H(34) C(35) 3.247 1_455
H(34) C(36) 3.545 1_455
H(34) H(43) 3.041 3_656
H(34) H(44) 3.218 3_656
H(34) H(48) 2.853 1_455
H(34) H(50) 2.617 1_455
H(34) H(51) 2.968 1_455
H(35) C(22) 3.351 3_656
H(35) C(23) 2.955 3_656
H(35) C(24) 3.372 3_656
H(35) C(32) 3.102 3_656
H(35) H(5) 2.951 3_656
H(35) H(43) 2.385 3_656
H(35) H(44) 3.010 3_656
H(35) H(48) 3.119 1_455
H(36) C(18) 3.471 4_455
H(36) H(10) 3.373 1_556
H(36) H(12) 3.149 1_556
H(36) H(24) 3.405 4_455
H(36) H(25) 2.669 4_455
H(36) H(43) 3.432 3_656
H(37) O(2) 3.599 1_556
H(37) C(3) 3.470 1_556
H(37) C(4) 3.146 1_556
H(37) H(6) 2.945 1_556
H(37) H(8) 2.713 1_556
H(37) H(10) 3.247 1_556
H(38) P(1) 3.395 4_555
H(38) O(1) 3.452 4_555
H(38) C(5) 3.009 4_555
H(38) C(6) 2.686 4_555
H(38) C(7) 2.994 4_555
H(38) C(8) 3.488 4_555
H(38) H(2) 2.795 4_555
H(38) H(3) 3.332 4_555
H(38) H(9) 3.356 4_555
H(39) H(9) 3.265 4_555
H(39) H(27) 3.009 1_455
H(39) H(28) 3.433 1_455
H(40) P(1) 3.467 4_555
H(40) O(1) 2.560 4_555
H(40) H(21) 3.405 4_555
H(40) H(22) 3.221 4_555
H(41) C(16) 3.475 4_555
H(41) H(6) 2.926 1_556
H(41) H(8) 3.570 1_556
H(41) H(21) 2.760 4_555
H(41) H(22) 3.300 4_555
H(42) C(11) 3.464 3_655
H(42) H(13) 2.598 3_655
H(42) H(14) 3.496 3_655
H(43) C(11) 3.047 3_655
H(43) C(27) 3.109 3_656
H(43) H(12) 2.788 3_655
H(43) H(13) 2.433 3_655
H(43) H(34) 3.041 3_656
H(43) H(35) 2.385 3_656
H(43) H(36) 3.432 3_656
H(43) H(48) 3.530 3_756
H(44) C(27) 3.581 3_656
H(44) C(32) 3.347 3_756
H(44) C(34) 3.314 3_756
H(44) H(34) 3.218 3_656
H(44) H(35) 3.010 3_656
H(44) H(44) 2.513 3_756
H(44) H(48) 2.468 3_756
H(44) H(51) 2.932 3_756
H(45) P(2) 3.253 3_756
H(45) H(6) 3.041 3_755
H(45) H(21) 3.569 2_745
H(45) H(24) 3.108 2_745
H(45) H(26) 3.507 2_745
H(45) H(51) 3.441 3_756
H(46) O(2) 3.396 3_755
H(46) C(4) 3.369 3_755
H(46) C(11) 3.241 3_655
H(46) C(12) 3.193 3_655
H(46) H(6) 2.886 3_755
H(46) H(7) 3.232 3_755
H(46) H(12) 3.046 3_655
H(46) H(13) 2.979 3_655
H(46) H(14) 2.420 3_655
H(47) O(2) 2.695 3_755
H(47) C(3) 3.486 3_755
H(47) C(4) 3.585 3_755
H(47) H(4) 3.146 1_655
H(47) H(6) 2.878 3_755
H(47) H(32) 2.828 3_756
H(47) H(33) 2.704 1_655
H(48) P(2) 3.237 3_756
H(48) C(26) 3.401 1_655
H(48) C(27) 3.272 1_655
H(48) C(32) 3.350 3_756
H(48) H(32) 3.559 3_756
H(48) H(33) 2.699 1_655
H(48) H(34) 2.853 1_655
H(48) H(35) 3.119 1_655
H(48) H(43) 3.530 3_756
H(48) H(44) 2.468 3_756
H(49) O(2) 3.141 3_755
H(49) C(12) 3.105 1_655
H(49) C(13) 3.061 1_655
H(49) C(14) 3.393 1_655
H(49) H(4) 3.501 1_655
H(49) H(14) 3.468 1_655
H(49) H(15) 2.433 1_655
H(49) H(16) 2.525 1_655
H(49) H(19) 2.808 1_655
H(50) C(14) 3.397 1_655
H(50) C(25) 3.296 1_655
H(50) C(26) 3.208 1_655
H(50) C(27) 3.317 1_655
H(50) H(4) 3.081 1_655
H(50) H(15) 3.575 1_655
H(50) H(16) 3.154 1_655
H(50) H(19) 2.623 1_655
H(50) H(31) 2.585 1_655
H(50) H(33) 2.749 1_655
H(50) H(34) 2.617 1_655
H(51) H(34) 2.968 1_655
H(51) H(44) 2.932 3_756
H(51) H(45) 3.441 3_756
H(52) H(16) 2.701 1_655

loop_
_geom_torsion_atom_site_label_1
_geom_torsion_atom_site_label_2
_geom_torsion_atom_site_label_3
_geom_torsion_atom_site_label_4
_geom_torsion
P(1) Os(1) P(2) C(21) 154.66(19)
P(1) Os(1) P(2) C(24) -99.2(2)
P(2) Os(1) P(1) C(1) 99.5(2)
P(2) Os(1) P(1) C(5) -137.3(2)
P(2) Os(1) P(1) C(8) -21.2(2)
P(1) Os(1) C(1) C(2) -173.1(6)
C(1) Os(1) P(1) C(5) 123.1(2)
C(1) Os(1) P(1) C(8) -120.7(3)
P(1) Os(1) C(5) C(6) -113.7(3)
P(1) Os(1) C(5) C(9) 124.8(5)
C(5) Os(1) P(1) C(1) -123.1(2)
C(5) Os(1) P(1) C(8) 116.1(2)
P(1) Os(1) C(6) C(5) 43.2(2)
P(1) Os(1) C(6) C(7) -81.0(3)
C(6) Os(1) P(1) C(1) -160.7(2)
C(6) Os(1) P(1) C(5) -37.6(2)
C(6) Os(1) P(1) C(8) 78.6(2)
P(1) Os(1) C(7) C(6) 80.7(3)
P(1) Os(1) C(7) C(8) -42.1(2)
C(7) Os(1) P(1) C(1) 157.4(2)
C(7) Os(1) P(1) C(5) -79.5(2)
C(7) Os(1) P(1) C(8) 36.6(2)
P(1) Os(1) C(8) C(7) 115.3(3)
P(1) Os(1) C(8) C(15) -125.7(5)
C(8) Os(1) P(1) C(1) 120.7(3)
C(8) Os(1) P(1) C(5) -116.1(2)
P(1) Os(1) C(21) P(2) -144.1(2)
P(1) Os(1) C(21) C(22) 94.0(4)
P(1) Os(1) C(21) C(25) -22.0(6)
C(21) Os(1) P(1) C(1) -136.9(3)
C(21) Os(1) P(1) C(5) -13.8(3)
C(21) Os(1) P(1) C(8) 102.3(4)
P(1) Os(1) C(22) C(21) -146.1(2)
P(1) Os(1) C(22) C(23) 90.8(3)
C(22) Os(1) P(1) C(1) -70.0(3)
C(22) Os(1) P(1) C(5) 53.2(2)
C(22) Os(1) P(1) C(8) 169.3(3)
P(1) Os(1) C(23) C(22) -125.3(2)
P(1) Os(1) C(23) C(24) 112.8(2)
C(23) Os(1) P(1) C(1) -19.9(2)
C(23) Os(1) P(1) C(5) 103.2(2)
C(23) Os(1) P(1) C(8) -140.7(2)
P(1) Os(1) C(24) P(2) 138.75(11)
P(1) Os(1) C(24) C(23) -100.4(3)
P(1) Os(1) C(24) C(31) 15.9(5)
C(24) Os(1) P(1) C(1) 29.6(2)
C(24) Os(1) P(1) C(5) 152.7(2)
C(24) Os(1) P(1) C(8) -91.2(2)
P(2) Os(1) C(1) P(1) -136.94(12)
P(2) Os(1) C(1) C(2) 50.0(6)
C(1) Os(1) P(2) C(21) -137.7(2)
C(1) Os(1) P(2) C(24) -31.6(2)
P(2) Os(1) C(5) P(1) 134.2(2)
P(2) Os(1) C(5) C(6) 20.5(5)
P(2) Os(1) C(5) C(9) -101.0(4)
C(5) Os(1) P(2) C(21) 55.7(3)
C(5) Os(1) P(2) C(24) 161.8(3)
P(2) Os(1) C(6) C(5) -169.5(2)
P(2) Os(1) C(6) C(7) 66.2(3)
C(6) Os(1) P(2) C(21) 69.3(2)
C(6) Os(1) P(2) C(24) 175.4(2)
P(2) Os(1) C(7) C(6) -124.2(3)
P(2) Os(1) C(7) C(8) 113.0(2)
C(7) Os(1) P(2) C(21) 103.9(2)
C(7) Os(1) P(2) C(24) -150.0(2)
P(2) Os(1) C(8) P(1) 169.11(12)
P(2) Os(1) C(8) C(7) -75.6(2)
P(2) Os(1) C(8) C(15) 43.4(5)
C(8) Os(1) P(2) C(21) 139.7(2)
C(8) Os(1) P(2) C(24) -114.2(2)
P(2) Os(1) C(21) C(22) -121.9(3)
P(2) Os(1) C(21) C(25) 122.1(4)
C(21) Os(1) P(2) C(24) 106.1(2)
P(2) Os(1) C(22) C(21) 39.5(2)
P(2) Os(1) C(22) C(23) -83.7(2)
C(22) Os(1) P(2) C(21) -32.5(2)
C(22) Os(1) P(2) C(24) 73.6(2)
P(2) Os(1) C(23) C(22) 81.9(2)
P(2) Os(1) C(23) C(24) -40.0(2)
C(23) Os(1) P(2) C(21) -72.2(2)
C(23) Os(1) P(2) C(24) 33.8(2)
P(2) Os(1) C(24) C(23) 120.8(3)
P(2) Os(1) C(24) C(31) -122.8(4)
C(24) Os(1) P(2) C(21) -106.1(2)
C(1) Os(1) C(5) P(1) -35.84(18)
C(1) Os(1) C(5) C(6) -149.5(3)
C(1) Os(1) C(5) C(9) 89.0(5)
C(5) Os(1) C(1) P(1) 36.56(18)
C(5) Os(1) C(1) C(2) -136.5(6)
C(1) Os(1) C(6) C(5) 30.0(3)
C(1) Os(1) C(6) C(7) -94.2(3)
C(6) Os(1) C(1) P(1) 18.1(2)
C(6) Os(1) C(1) C(2) -155.0(5)
C(1) Os(1) C(7) C(6) 96.0(3)
C(1) Os(1) C(7) C(8) -26.8(3)
C(7) Os(1) C(1) P(1) -21.1(2)
C(7) Os(1) C(1) C(2) 165.8(5)
C(1) Os(1) C(8) P(1) 37.26(19)
C(1) Os(1) C(8) C(7) 152.6(3)
C(1) Os(1) C(8) C(15) -88.5(4)
C(8) Os(1) C(1) P(1) -37.70(18)
C(8) Os(1) C(1) C(2) 149.2(6)
C(1) Os(1) C(21) P(2) 103.6(3)
C(1) Os(1) C(21) C(22) -18.4(5)
C(1) Os(1) C(21) C(25) -134.3(4)
C(21) Os(1) C(1) P(1) 150.1(2)
C(21) Os(1) C(1) C(2) -23.0(7)
C(1) Os(1) C(22) C(21) 170.1(2)
C(1) Os(1) C(22) C(23) 47.0(3)
C(22) Os(1) C(1) P(1) 138.23(18)
C(22) Os(1) C(1) C(2) -34.9(6)
C(1) Os(1) C(23) C(22) -138.5(2)
C(1) Os(1) C(23) C(24) 99.7(3)
C(23) Os(1) C(1) P(1) 164.4(2)
C(23) Os(1) C(1) C(2) -8.7(5)
C(1) Os(1) C(24) P(2) 158.02(19)
C(1) Os(1) C(24) C(23) -81.1(3)
C(1) Os(1) C(24) C(31) 35.2(4)
C(24) Os(1) C(1) P(1) -158.60(19)
C(24) Os(1) C(1) C(2) 28.3(5)
C(5) Os(1) C(6) C(7) -124.3(5)
C(6) Os(1) C(5) P(1) 113.7(3)
C(6) Os(1) C(5) C(9) -121.5(6)
C(5) Os(1) C(7) C(6) 33.3(3)
C(5) Os(1) C(7) C(8) -89.5(3)
C(7) Os(1) C(5) P(1) 79.7(2)
C(7) Os(1) C(5) C(6) -34.0(3)
C(7) Os(1) C(5) C(9) -155.5(5)
C(5) Os(1) C(8) P(1) -40.39(19)
C(5) Os(1) C(8) C(7) 74.9(3)
C(5) Os(1) C(8) C(15) -166.1(5)
C(8) Os(1) C(5) P(1) 40.05(18)
C(8) Os(1) C(5) C(6) -73.6(3)
C(8) Os(1) C(5) C(9) 164.8(5)
C(5) Os(1) C(21) P(2) -154.51(16)
C(5) Os(1) C(21) C(22) 83.5(3)
C(5) Os(1) C(21) C(25) -32.4(4)
C(21) Os(1) C(5) P(1) 174.49(16)
C(21) Os(1) C(5) C(6) 60.8(3)
C(21) Os(1) C(5) C(9) -60.7(5)
C(5) Os(1) C(22) C(21) -111.3(3)
C(5) Os(1) C(22) C(23) 125.5(2)
C(22) Os(1) C(5) P(1) -147.39(18)
C(22) Os(1) C(5) C(6) 98.9(3)
C(22) Os(1) C(5) C(9) -22.6(5)
C(5) Os(1) C(23) C(22) -71.5(3)
C(5) Os(1) C(23) C(24) 166.7(3)
C(23) Os(1) C(5) P(1) -110.5(2)
C(23) Os(1) C(5) C(6) 135.8(3)
C(23) Os(1) C(5) C(9) 14.3(6)
C(5) Os(1) C(24) P(2) -154.6(5)
C(5) Os(1) C(24) C(23) -33.8(7)
C(5) Os(1) C(24) C(31) 82.5(7)
C(24) Os(1) C(5) P(1) -86.1(5)
C(24) Os(1) C(5) C(6) 160.2(5)
C(24) Os(1) C(5) C(9) 38.7(9)
C(6) Os(1) C(7) C(8) -122.8(4)
C(7) Os(1) C(6) C(5) 124.3(5)
C(6) Os(1) C(8) P(1) -80.4(2)
C(6) Os(1) C(8) C(7) 34.9(3)
C(6) Os(1) C(8) C(15) 153.9(5)
C(8) Os(1) C(6) C(5) 90.3(3)
C(8) Os(1) C(6) C(7) -34.0(3)
C(6) Os(1) C(21) P(2) -122.55(19)
C(6) Os(1) C(21) C(22) 115.5(3)
C(6) Os(1) C(21) C(25) -0.5(4)
C(21) Os(1) C(6) C(5) -128.4(3)
C(21) Os(1) C(6) C(7) 107.3(3)
C(6) Os(1) C(22) C(21) -72.2(3)
C(6) Os(1) C(22) C(23) 164.7(2)
C(22) Os(1) C(6) C(5) -93.9(3)
C(22) Os(1) C(6) C(7) 141.8(3)
C(6) Os(1) C(23) C(22) -25.3(4)
C(6) Os(1) C(23) C(24) -147.1(3)
C(23) Os(1) C(6) C(5) -78.1(4)
C(23) Os(1) C(6) C(7) 157.6(3)
C(6) Os(1) C(24) P(2) -12.3(6)
C(6) Os(1) C(24) C(23) 108.5(6)
C(6) Os(1) C(24) C(31) -135.2(6)
C(24) Os(1) C(6) C(5) -159.9(5)
C(24) Os(1) C(6) C(7) 75.8(7)
C(7) Os(1) C(8) P(1) -115.3(3)
C(7) Os(1) C(8) C(15) 119.0(5)
C(8) Os(1) C(7) C(6) 122.8(4)
C(7) Os(1) C(21) P(2) -85.2(2)
C(7) Os(1) C(21) C(22) 152.9(3)
C(7) Os(1) C(21) C(25) 36.9(4)
C(21) Os(1) C(7) C(6) -79.5(3)
C(21) Os(1) C(7) C(8) 157.7(2)
C(7) Os(1) C(22) C(21) -39.2(4)
C(7) Os(1) C(22) C(23) -162.3(2)
C(22) Os(1) C(7) C(6) -56.8(4)
C(22) Os(1) C(7) C(8) -179.6(2)
C(7) Os(1) C(23) C(22) 65.1(9)
C(7) Os(1) C(23) C(24) -56.7(10)
C(23) Os(1) C(7) C(6) -108.4(8)
C(23) Os(1) C(7) C(8) 128.8(8)
C(7) Os(1) C(24) P(2) 43.4(3)
C(7) Os(1) C(24) C(23) 164.3(3)
C(7) Os(1) C(24) C(31) -79.4(5)
C(24) Os(1) C(7) C(6) -153.3(3)
C(24) Os(1) C(7) C(8) 83.9(3)
C(8) Os(1) C(21) P(2) -65.4(3)
C(8) Os(1) C(21) C(22) 172.7(3)
C(8) Os(1) C(21) C(25) 56.7(5)
C(21) Os(1) C(8) P(1) -148.5(2)
C(21) Os(1) C(8) C(7) -33.2(4)
C(21) Os(1) C(8) C(15) 85.8(5)
C(8) Os(1) C(23) C(22) 176.0(3)
C(8) Os(1) C(23) C(24) 54.2(4)
C(23) Os(1) C(8) P(1) 86.1(3)
C(23) Os(1) C(8) C(7) -158.6(3)
C(23) Os(1) C(8) C(15) -39.7(6)
C(8) Os(1) C(24) P(2) 87.3(2)
C(8) Os(1) C(24) C(23) -151.9(3)
C(8) Os(1) C(24) C(31) -35.6(4)
C(24) Os(1) C(8) P(1) 121.1(2)
C(24) Os(1) C(8) C(7) -123.6(3)
C(24) Os(1) C(8) C(15) -4.7(5)
C(21) Os(1) C(22) C(23) -123.1(4)
C(22) Os(1) C(21) P(2) 121.9(3)
C(22) Os(1) C(21) C(25) -116.0(5)
C(21) Os(1) C(23) C(22) 33.7(2)
C(21) Os(1) C(23) C(24) -88.2(3)
C(23) Os(1) C(21) P(2) 87.6(2)
C(23) Os(1) C(21) C(22) -34.4(2)
C(23) Os(1) C(21) C(25) -150.4(4)
C(21) Os(1) C(24) P(2) -46.43(17)
C(21) Os(1) C(24) C(23) 74.4(3)
C(21) Os(1) C(24) C(31) -169.3(4)
C(24) Os(1) C(21) P(2) 46.61(17)
C(24) Os(1) C(21) C(22) -75.3(3)
C(24) Os(1) C(21) C(25) 168.7(4)
C(22) Os(1) C(23) C(24) -121.8(4)
C(23) Os(1) C(22) C(21) 123.1(4)
C(22) Os(1) C(24) P(2) -86.1(2)
C(22) Os(1) C(24) C(23) 34.8(3)
C(22) Os(1) C(24) C(31) 151.1(4)
C(24) Os(1) C(22) C(21) 88.0(3)
C(24) Os(1) C(22) C(23) -35.1(2)
C(23) Os(1) C(24) P(2) -120.8(3)
C(23) Os(1) C(24) C(31) 116.3(5)
C(24) Os(1) C(23) C(22) 121.8(4)
Os(1) P(1) C(1) C(2) 172.8(7)
Os(1) P(1) C(5) C(6) 64.5(3)
Os(1) P(1) C(5) C(9) -131.3(4)
Os(1) P(1) C(8) C(7) -65.3(3)
Os(1) P(1) C(8) C(15) 130.7(4)
O(1) P(1) C(1) Os(1) -177.6(2)
O(1) P(1) C(1) C(2) -4.7(7)
O(1) P(1) C(5) Os(1) 179.89(15)
O(1) P(1) C(5) C(6) -115.7(3)
O(1) P(1) C(5) C(9) 48.6(5)
O(1) P(1) C(8) Os(1) 177.6(2)
O(1) P(1) C(8) C(7) 112.3(4)
O(1) P(1) C(8) C(15) -51.6(5)
C(1) P(1) C(5) Os(1) 41.84(18)
C(1) P(1) C(5) C(6) 106.3(3)
C(1) P(1) C(5) C(9) -89.5(4)
C(5) P(1) C(1) Os(1) -44.28(19)
C(5) P(1) C(1) C(2) 128.6(6)
C(1) P(1) C(8) Os(1) -43.2(2)
C(1) P(1) C(8) C(7) -108.5(4)
C(1) P(1) C(8) C(15) 87.5(4)
C(8) P(1) C(1) Os(1) 45.7(2)
C(8) P(1) C(1) C(2) -141.5(6)
C(5) P(1) C(8) Os(1) 48.42(19)
C(5) P(1) C(8) C(7) -16.9(4)
C(5) P(1) C(8) C(15) 179.2(4)
C(8) P(1) C(5) Os(1) -48.33(19)
C(8) P(1) C(5) C(6) 16.1(3)
C(8) P(1) C(5) C(9) -179.6(4)
Os(1) P(2) C(21) C(22) 58.8(3)
Os(1) P(2) C(21) C(25) -126.1(4)
Os(1) P(2) C(24) C(23) -60.0(3)
Os(1) P(2) C(24) C(31) 128.9(4)
C(21) P(2) C(24) Os(1) 59.31(18)
C(21) P(2) C(24) C(23) -0.7(3)
C(21) P(2) C(24) C(31) -171.8(4)
C(24) P(2) C(21) Os(1) -57.75(18)
C(24) P(2) C(21) C(22) 1.0(3)
C(24) P(2) C(21) C(25) 176.1(4)
Os(1) C(1) C(2) C(3) 174.4(4)
P(1) C(1) C(2) C(3) 4.8(10)
C(1) C(2) C(3) O(2) -151.9(6)
C(1) C(2) C(3) C(4) 29.3(9)
Os(1) C(5) C(6) C(7) 60.1(4)
Os(1) C(5) C(9) C(10) -51.5(6)
Os(1) C(5) C(9) C(14) 75.2(6)
P(1) C(5) C(6) Os(1) -72.2(2)
P(1) C(5) C(6) C(7) -12.1(5)
P(1) C(5) C(9) C(10) 54.7(6)
P(1) C(5) C(9) C(14) -178.6(3)
C(6) C(5) C(9) C(10) -144.2(5)
C(6) C(5) C(9) C(14) -17.5(7)
C(9) C(5) C(6) Os(1) 124.5(5)
C(9) C(5) C(6) C(7) -175.4(5)
Os(1) C(6) C(7) C(8) 60.5(4)
C(5) C(6) C(7) Os(1) -61.1(4)
C(5) C(6) C(7) C(8) -0.6(7)
Os(1) C(7) C(8) P(1) 72.4(2)
Os(1) C(7) C(8) C(15) -123.9(4)
C(6) C(7) C(8) Os(1) -59.1(4)
C(6) C(7) C(8) P(1) 13.3(5)
C(6) C(7) C(8) C(15) 177.0(4)
Os(1) C(8) C(15) C(16) 169.3(4)
Os(1) C(8) C(15) C(20) -66.4(6)
P(1) C(8) C(15) C(16) 62.6(5)
P(1) C(8) C(15) C(20) -173.2(4)
C(7) C(8) C(15) C(16) -99.1(6)
C(7) C(8) C(15) C(20) 25.1(7)
C(5) C(9) C(10) C(11) -178.2(4)
C(5) C(9) C(14) C(13) 178.4(4)
C(10) C(9) C(14) C(13) -53.8(6)
C(14) C(9) C(10) C(11) 54.6(6)
C(9) C(10) C(11) C(12) -54.8(6)
C(10) C(11) C(12) C(13) 55.2(6)
C(11) C(12) C(13) C(14) -55.6(6)
C(12) C(13) C(14) C(9) 54.6(7)
C(8) C(15) C(16) C(17) -176.5(5)
C(8) C(15) C(20) C(19) 177.5(5)
C(16) C(15) C(20) C(19) -58.3(6)
C(20) C(15) C(16) C(17) 56.4(6)
C(15) C(16) C(17) C(18) -53.2(7)
C(16) C(17) C(18) C(19) 52.1(8)
C(17) C(18) C(19) C(20) -53.7(8)
C(18) C(19) C(20) C(15) 57.0(7)
Os(1) C(21) C(22) C(23) 59.1(3)
Os(1) C(21) C(25) C(26) 163.1(3)
Os(1) C(21) C(25) C(30) -74.0(5)
P(2) C(21) C(22) Os(1) -60.2(2)
P(2) C(21) C(22) C(23) -1.1(5)
P(2) C(21) C(25) C(26) -101.0(4)
P(2) C(21) C(25) C(30) 21.9(6)
C(22) C(21) C(25) C(26) 73.6(5)
C(22) C(21) C(25) C(30) -163.5(4)
C(25) C(21) C(22) Os(1) 124.5(4)
C(25) C(21) C(22) C(23) -176.4(4)
Os(1) C(22) C(23) C(24) 61.9(3)
C(21) C(22) C(23) Os(1) -61.4(3)
C(21) C(22) C(23) C(24) 0.5(6)
Os(1) C(23) C(24) P(2) 62.3(2)
Os(1) C(23) C(24) C(31) -126.3(4)
C(22) C(23) C(24) Os(1) -62.1(3)
C(22) C(23) C(24) P(2) 0.3(5)
C(22) C(23) C(24) C(31) 171.6(4)
Os(1) C(24) C(31) C(32) -167.4(3)
Os(1) C(24) C(31) C(36) 69.1(5)
P(2) C(24) C(31) C(32) 93.5(5)
P(2) C(24) C(31) C(36) -30.0(6)
C(23) C(24) C(31) C(32) -76.6(5)
C(23) C(24) C(31) C(36) 159.9(4)
C(21) C(25) C(26) C(27) -179.0(4)
C(21) C(25) C(30) C(29) -179.6(5)
C(26) C(25) C(30) C(29) -57.7(6)
C(30) C(25) C(26) C(27) 55.8(6)
C(25) C(26) C(27) C(28) -54.6(7)
C(26) C(27) C(28) C(29) 54.8(7)
C(27) C(28) C(29) C(30) -57.4(8)
C(28) C(29) C(30) C(25) 59.5(7)
C(24) C(31) C(32) C(33) 179.3(4)
C(24) C(31) C(36) C(35) 178.0(4)
C(32) C(31) C(36) C(35) 54.0(6)
C(36) C(31) C(32) C(33) -54.3(6)
C(31) C(32) C(33) C(34) 55.9(6)
C(32) C(33) C(34) C(35) -55.3(6)
C(33) C(34) C(35) C(36) 56.4(6)
C(34) C(35) C(36) C(31) -56.7(6)
